data_7215501
loop_
_publ_author_name
'Mehlana, Gift'
'Ramon, Ga\"elle'
'Bourne, Susan A.'

_publ_section_title
;
 The role of C--H&#x22EF;\p interactions in modulating the breathing
 amplitude of a 2D square lattice net: alcohol sorption studies
;
_journal_issue 35
_journal_name_full CrystEngComm
_journal_page_first 8160
_journal_paper_doi 10.1039/C4CE00496E
_journal_volume 16
_journal_year 2014
_chemical_formula_sum 'C27 H24 N2 O5 Zn'
_chemical_formula_weight 521.85
_chemical_name_systematic
;
 ?
;
_space_group_crystal_system tetragonal
_space_group_IT_number 96
_symmetry_space_group_name_Hall 'P 4nw 2abw'
_symmetry_space_group_name_H-M 'P 43 21 2'
_atom_sites_solution_hydrogens geom
_audit_creation_method SHELXL-2013
_cell_angle_alpha 90
_cell_angle_beta 90
_cell_angle_gamma 90
_cell_formula_units_Z 8
_cell_length_a 11.6638(4)
_cell_length_b 11.6638(4)
_cell_length_c 36.790(3)
_cell_measurement_temperature 173(2)
_cell_volume 5005.1(5)
_computing_structure_refinement 'SHELXL-2013 (Sheldrick, 2013)'
_diffrn_ambient_temperature 173(2)
_diffrn_measured_fraction_theta_full 1.000
_diffrn_measured_fraction_theta_max 1.000
_diffrn_radiation_type MoK\a
_diffrn_radiation_wavelength 0.71073
_diffrn_reflns_av_R_equivalents 0.0470
_diffrn_reflns_av_unetI/netI 0.0380
_diffrn_reflns_Laue_measured_fraction_full 1.000
_diffrn_reflns_Laue_measured_fraction_max 1.000
_diffrn_reflns_limit_h_max 14
_diffrn_reflns_limit_h_min -14
_diffrn_reflns_limit_k_max 13
_diffrn_reflns_limit_k_min -14
_diffrn_reflns_limit_l_max 46
_diffrn_reflns_limit_l_min -47
_diffrn_reflns_number 28248
_diffrn_reflns_point_group_measured_fraction_full 1.000
_diffrn_reflns_point_group_measured_fraction_max 1.000
_diffrn_reflns_theta_full 25.242
_diffrn_reflns_theta_max 27.103
_diffrn_reflns_theta_min 1.832
_exptl_absorpt_coefficient_mu 1.021
_exptl_crystal_density_diffrn 1.385
_exptl_crystal_F_000 2160
_exptl_crystal_size_max 0.200
_exptl_crystal_size_mid 0.160
_exptl_crystal_size_min 0.130
_refine_diff_density_max 0.878
_refine_diff_density_min -0.458
_refine_diff_density_rms 0.129
_refine_ls_abs_structure_details
;
 Flack x determined using 1427 quotients [(I+)-(I-)]/[(I+)+(I-)]
 (Parsons and Flack (2004), Acta Cryst. A60, s61).
;
_refine_ls_abs_structure_Flack 0.978(8)
_refine_ls_extinction_coef 0.0028(10)
_refine_ls_extinction_expression Fc^*^=kFc[1+0.001xFc^2^\l^3^/sin(2\q)]^-1/4^
_refine_ls_extinction_method SHELXL
_refine_ls_goodness_of_fit_ref 1.043
_refine_ls_hydrogen_treatment constr
_refine_ls_matrix_type full
_refine_ls_number_parameters 297
_refine_ls_number_reflns 5524
_refine_ls_number_restraints 0
_refine_ls_restrained_S_all 1.043
_refine_ls_R_factor_all 0.1152
_refine_ls_R_factor_gt 0.0917
_refine_ls_shift/su_max 0.034
_refine_ls_shift/su_mean 0.002
_refine_ls_structure_factor_coef Fsqd
_refine_ls_weighting_details 'w=1/[\s^2^(Fo^2^)+(0.1618P)^2^+9.4012P] where P=(Fo^2^+2Fc^2^)/3'
_refine_ls_weighting_scheme calc
_refine_ls_wR_factor_gt 0.2524
_refine_ls_wR_factor_ref 0.2739
_reflns_Friedel_coverage 0.697
_reflns_Friedel_fraction_full 1.000
_reflns_Friedel_fraction_max 1.000
_reflns_number_gt 4271
_reflns_number_total 5524
_reflns_threshold_expression 'I > 2\s(I)'
_cod_data_source_file c4ce00496e2.cif
_cod_data_source_block C:\1prop
_cod_depositor_comments 'Adding full bibliography for 7215499--7215501.cif.'
_cod_original_cell_volume 5005.0(5)
_cod_original_sg_symbol_H-M P43212
_cod_database_code 7215501
_shelx_space_group_comment
;
The symmetry employed for this shelxl refinement is uniquely defined
by the following loop, which should always be used as a source of
symmetry information in preference to the above space-group names.
They are only intended as comments.
;
_shelx_estimated_absorpt_t_min 0.822
_shelx_estimated_absorpt_t_max 0.879
_shelxl_version_number 2013-4

loop_
_space_group_symop_operation_xyz
'x, y, z'
'-y+1/2, x+1/2, z+3/4'
'-x, -y, z+1/2'
'y+1/2, -x+1/2, z+1/4'
'x+1/2, -y+1/2, -z+1/4'
'-x+1/2, y+1/2, -z+3/4'
'y, x, -z'
'-y, -x, -z+1/2'

loop_
_atom_site_label
_atom_site_type_symbol
_atom_site_fract_x
_atom_site_fract_y
_atom_site_fract_z
_atom_site_U_iso_or_equiv
_atom_site_adp_type
_atom_site_occupancy
_atom_site_site_symmetry_order
_atom_site_calc_flag
_atom_site_refinement_flags_posn
_atom_site_refinement_flags_adp
_atom_site_refinement_flags_occupancy
Zn1 Zn 0.31586(12) 0.24203(9) 0.08289(3) 0.0579(4) Uani 1 1 d . . .
O1G O 0.986(7) 0.624(6) 0.000(2) 0.27(3) Uiso 0.4 1 d . . P
C3G C 1.029(7) 0.603(7) 0.041(2) 0.18(3) Uiso 0.4 1 d . . P
C5G C 1.015(9) 0.710(9) 0.066(3) 0.23(4) Uiso 0.4 1 d . . P
N1A N 1.1531(9) 0.2442(10) 0.0590(2) 0.073(3) Uani 1 1 d . . .
C2A C 1.0603(15) 0.2010(18) 0.0754(4) 0.115(7) Uani 1 1 d . . .
H2A H 1.0695 0.1633 0.0981 0.138 Uiso 1 1 calc R U .
C3A C 0.9520(14) 0.209(2) 0.0608(5) 0.144(10) Uani 1 1 d . . .
H3A H 0.8905 0.1702 0.0725 0.173 Uiso 1 1 calc R U .
C4A C 0.9303(12) 0.2697(14) 0.0303(3) 0.079(4) Uani 1 1 d . . .
C5A C 1.0238(12) 0.3197(16) 0.0137(3) 0.097(5) Uani 1 1 d . . .
H5A H 1.0150 0.3667 -0.0072 0.116 Uiso 1 1 calc R U .
C6A C 1.1322(12) 0.2985(16) 0.0287(4) 0.099(5) Uani 1 1 d . . .
H6A H 1.1966 0.3263 0.0156 0.118 Uiso 1 1 calc R U .
C7A C 0.8128(11) 0.2916(12) 0.0165(3) 0.073(3) Uani 1 1 d . . .
C8A C 0.7160(10) 0.2663(12) 0.0381(3) 0.069(3) Uani 1 1 d . . .
H8A H 0.7272 0.2351 0.0617 0.083 Uiso 1 1 calc R U .
C9A C 0.6056(11) 0.2855(11) 0.0259(3) 0.069(3) Uani 1 1 d . . .
C10A C 0.5895(14) 0.3314(19) -0.0090(3) 0.113(6) Uani 1 1 d . . .
H10A H 0.5150 0.3510 -0.0173 0.136 Uiso 1 1 calc R U .
C11A C 0.6828(17) 0.347(3) -0.0305(4) 0.166(12) Uani 1 1 d . . .
H11A H 0.6716 0.3727 -0.0548 0.199 Uiso 1 1 calc R U .
C12A C 0.7948(15) 0.327(3) -0.0184(4) 0.148(10) Uani 1 1 d . . .
H12A H 0.8579 0.3376 -0.0344 0.178 Uiso 1 1 calc R U .
C13A C 0.5087(13) 0.2629(12) 0.0509(3) 0.076(3) Uani 1 1 d . . .
O14A O 0.4102(8) 0.2715(9) 0.0388(2) 0.087(3) Uani 1 1 d . . .
O15A O 0.5266(8) 0.2475(8) 0.0840(2) 0.079(2) Uani 1 1 d . . .
N1B N 0.3014(9) -0.6014(7) 0.1090(3) 0.065(2) Uani 1 1 d . . .
C2B C 0.3813(11) -0.5233(10) 0.1083(4) 0.073(3) Uani 1 1 d . . .
H2B H 0.4535 -0.5419 0.0979 0.087 Uiso 1 1 calc R U .
C3B C 0.3642(14) -0.4106(11) 0.1226(5) 0.089(4) Uani 1 1 d . . .
H3B H 0.4253 -0.3568 0.1220 0.107 Uiso 1 1 calc R U .
C4B C 0.2653(14) -0.3808(11) 0.1365(4) 0.091(5) Uani 1 1 d . . .
C5B C 0.1821(13) -0.4641(10) 0.1402(4) 0.084(4) Uani 1 1 d . . .
H5B H 0.1122 -0.4480 0.1523 0.100 Uiso 1 1 calc R U .
C6B C 0.2028(12) -0.5723(10) 0.1256(4) 0.074(3) Uani 1 1 d . . .
H6B H 0.1442 -0.6285 0.1275 0.089 Uiso 1 1 calc R U .
C7B C 0.2443(17) -0.2614(12) 0.1483(5) 0.103(5) Uani 1 1 d . . .
C8B C 0.178(2) -0.2347(13) 0.1796(5) 0.128(8) Uani 1 1 d . . .
H8B H 0.1472 -0.2947 0.1940 0.154 Uiso 1 1 calc R U .
C9B C 0.1592(16) -0.1254(14) 0.1887(5) 0.107(6) Uani 1 1 d . . .
H9B H 0.1165 -0.1086 0.2100 0.128 Uiso 1 1 calc R U .
C10B C 0.2008(18) -0.0354(11) 0.1675(4) 0.117(7) Uani 1 1 d . . .
H10B H 0.1844 0.0417 0.1740 0.141 Uiso 1 1 calc R U .
C11B C 0.2663(15) -0.0590(10) 0.1368(4) 0.090(5) Uani 1 1 d . . .
C12B C 0.2887(15) -0.1698(10) 0.1273(4) 0.098(6) Uani 1 1 d . . .
H12B H 0.3342 -0.1856 0.1064 0.117 Uiso 1 1 calc R U .
C13B C 0.3079(14) 0.0377(9) 0.1122(3) 0.079(4) Uani 1 1 d . . .
O14B O 0.2938(9) 0.1379(6) 0.1237(2) 0.080(3) Uani 1 1 d . . .
O15B O 0.3467(14) 0.0150(8) 0.0823(3) 0.135(6) Uani 1 1 d . . .
C12 C 1.024(8) 0.812(8) 0.035(3) 0.22(4) Uiso 0.4 1 d . . P

loop_
_atom_site_aniso_label
_atom_site_aniso_U_11
_atom_site_aniso_U_22
_atom_site_aniso_U_33
_atom_site_aniso_U_23
_atom_site_aniso_U_13
_atom_site_aniso_U_12
Zn1 0.0901(9) 0.0435(6) 0.0400(5) 0.0037(5) -0.0019(5) -0.0222(6)
N1A 0.071(6) 0.105(7) 0.043(4) 0.003(5) 0.002(4) -0.051(6)
C2A 0.102(11) 0.166(18) 0.077(9) 0.025(10) 0.007(8) -0.067(12)
C3A 0.078(10) 0.25(3) 0.104(12) 0.076(15) -0.011(9) -0.077(14)
C4A 0.080(8) 0.119(12) 0.040(5) 0.010(6) -0.002(5) -0.032(8)
C5A 0.084(9) 0.146(14) 0.060(7) 0.039(8) 0.003(6) -0.040(10)
C6A 0.066(7) 0.156(15) 0.073(8) 0.032(9) 0.005(6) -0.040(9)
C7A 0.071(7) 0.107(10) 0.042(5) 0.008(5) -0.005(5) -0.030(7)
C8A 0.076(8) 0.089(8) 0.042(4) 0.009(5) 0.003(5) -0.025(6)
C9A 0.073(7) 0.089(9) 0.045(5) 0.009(5) -0.010(5) -0.022(6)
C10A 0.089(10) 0.20(2) 0.055(7) 0.024(10) -0.020(7) -0.035(11)
C11A 0.102(13) 0.34(4) 0.058(8) 0.079(15) -0.010(9) -0.032(18)
C12A 0.089(11) 0.31(3) 0.051(7) 0.049(13) 0.011(7) -0.015(15)
C13A 0.096(9) 0.088(8) 0.043(5) 0.005(6) 0.002(6) -0.029(7)
O14A 0.080(6) 0.128(8) 0.052(4) 0.006(4) -0.017(4) -0.055(6)
O15A 0.089(6) 0.097(6) 0.052(4) 0.025(5) -0.003(4) 0.012(5)
N1B 0.086(7) 0.043(4) 0.067(5) 0.010(4) -0.012(5) -0.002(5)
C2B 0.063(7) 0.054(6) 0.100(9) -0.005(6) -0.004(6) -0.007(5)
C3B 0.093(10) 0.048(7) 0.127(12) 0.002(7) 0.018(9) -0.008(6)
C4B 0.108(11) 0.042(6) 0.123(11) 0.029(7) 0.038(9) 0.001(7)
C5B 0.089(9) 0.055(6) 0.107(10) 0.023(6) 0.028(8) 0.000(7)
C6B 0.074(8) 0.052(6) 0.096(9) 0.030(6) -0.007(7) -0.009(6)
C7B 0.137(13) 0.050(7) 0.121(12) 0.012(7) 0.055(11) 0.004(8)
C8B 0.21(2) 0.060(8) 0.117(13) 0.034(8) 0.075(14) 0.010(11)
C9B 0.128(14) 0.086(10) 0.106(11) 0.012(9) 0.060(10) 0.001(10)
C10B 0.20(2) 0.046(6) 0.108(11) 0.005(7) 0.083(13) 0.014(9)
C11B 0.145(13) 0.040(6) 0.086(8) 0.010(5) 0.054(9) 0.018(7)
C12B 0.155(14) 0.039(5) 0.101(10) 0.012(6) 0.069(10) 0.013(7)
C13B 0.137(12) 0.038(5) 0.062(6) 0.000(5) 0.033(7) -0.004(7)
O14B 0.144(9) 0.039(4) 0.055(4) 0.007(3) 0.018(5) 0.000(4)
O15B 0.274(17) 0.059(5) 0.072(6) -0.009(5) 0.070(9) -0.052(8)

loop_
_atom_type_symbol
_atom_type_description
_atom_type_scat_dispersion_real
_atom_type_scat_dispersion_imag
_atom_type_scat_source
C C 0.0033 0.0016 'International Tables Vol C Tables 4.2.6.8 and 6.1.1.4'
H H 0.0000 0.0000 'International Tables Vol C Tables 4.2.6.8 and 6.1.1.4'
N N 0.0061 0.0033 'International Tables Vol C Tables 4.2.6.8 and 6.1.1.4'
O O 0.0106 0.0060 'International Tables Vol C Tables 4.2.6.8 and 6.1.1.4'
Zn Zn 0.2839 1.4301 'International Tables Vol C Tables 4.2.6.8 and 6.1.1.4'

loop_
_geom_angle_atom_site_label_1
_geom_angle_atom_site_label_2
_geom_angle_atom_site_label_3
_geom_angle
_geom_angle_site_symmetry_1
_geom_angle_site_symmetry_3
O14B Zn1 O14A 144.0(4) . .
O14B Zn1 N1B 100.5(3) . 1_565
O14A Zn1 N1B 105.8(4) . 1_565
O14B Zn1 N1A 102.2(4) . 1_455
O14A Zn1 N1A 99.0(3) . 1_455
N1B Zn1 N1A 96.3(4) 1_565 1_455
O14B Zn1 O15A 97.8(4) . .
O14A Zn1 O15A 57.1(3) . .
N1B Zn1 O15A 92.9(4) 1_565 .
N1A Zn1 O15A 156.0(3) 1_455 .
O14B Zn1 C13A 122.1(4) . .
O14A Zn1 C13A 28.3(4) . .
N1B Zn1 C13A 101.7(4) 1_565 .
N1A Zn1 C13A 127.2(3) 1_455 .
O15A Zn1 C13A 28.8(3) . .
C5G C3G O1G 113(7) . .
C3G C5G C12 100(7) . .
C6A N1A C2A 114.7(12) . .
C6A N1A Zn1 122.3(8) . 1_655
C2A N1A Zn1 122.6(9) . 1_655
N1A C2A C3A 122.7(14) . .
C4A C3A C2A 122.1(13) . .
C3A C4A C5A 116.2(13) . .
C3A C4A C7A 123.3(12) . .
C5A C4A C7A 120.3(12) . .
C4A C5A C6A 117.6(12) . .
N1A C6A C5A 126.2(11) . .
C12A C7A C8A 118.1(12) . .
C12A C7A C4A 121.1(12) . .
C8A C7A C4A 120.5(10) . .
C9A C8A C7A 121.8(10) . .
C8A C9A C10A 118.9(12) . .
C8A C9A C13A 118.8(10) . .
C10A C9A C13A 122.2(12) . .
C11A C10A C9A 118.5(15) . .
C10A C11A C12A 122.7(13) . .
C7A C12A C11A 119.5(14) . .
O14A C13A O15A 121.2(12) . .
O14A C13A C9A 118.2(10) . .
O15A C13A C9A 120.2(12) . .
O14A C13A Zn1 49.8(6) . .
O15A C13A Zn1 71.5(7) . .
C9A C13A Zn1 167.7(10) . .
C13A O14A Zn1 101.9(7) . .
C13A O15A Zn1 79.6(8) . .
C2B N1B C6B 116.3(11) . .
C2B N1B Zn1 123.3(9) . 1_545
C6B N1B Zn1 120.2(8) . 1_545
N1B C2B C3B 122.3(13) . .
C4B C3B C2B 120.7(13) . .
C3B C4B C5B 118.0(13) . .
C3B C4B C7B 120.7(14) . .
C5B C4B C7B 121.2(15) . .
C4B C5B C6B 118.7(14) . .
N1B C6B C5B 123.5(12) . .
C8B C7B C12B 118.4(13) . .
C8B C7B C4B 122.3(12) . .
C12B C7B C4B 119.2(13) . .
C9B C8B C7B 120.2(13) . .
C8B C9B C10B 121.3(14) . .
C9B C10B C11B 119.8(12) . .
C12B C11B C10B 120.1(12) . .
C12B C11B C13B 119.2(11) . .
C10B C11B C13B 120.7(10) . .
C11B C12B C7B 120.2(12) . .
O15B C13B O14B 123.8(10) . .
O15B C13B C11B 119.5(10) . .
O14B C13B C11B 116.6(10) . .
C13B O14B Zn1 107.7(7) . .

loop_
_geom_bond_atom_site_label_1
_geom_bond_atom_site_label_2
_geom_bond_distance
_geom_bond_site_symmetry_2
Zn1 O14B 1.948(7) .
Zn1 O14A 1.991(8) .
Zn1 N1B 2.070(9) 1_565
Zn1 N1A 2.092(10) 1_455
Zn1 O15A 2.459(10) .
Zn1 C13A 2.550(13) .
O1G C3G 1.60(9) .
C3G C5G 1.54(11) .
C5G C12 1.65(12) .
N1A C6A 1.305(16) .
N1A C2A 1.339(16) .
N1A Zn1 2.092(10) 1_655
C2A C3A 1.38(2) .
C3A C4A 1.35(2) .
C4A C5A 1.380(17) .
C4A C7A 1.484(19) .
C5A C6A 1.40(2) .
C7A C12A 1.364(17) .
C7A C8A 1.413(16) .
C8A C9A 1.382(17) .
C9A C10A 1.404(17) .
C9A C13A 1.481(17) .
C10A C11A 1.36(2) .
C11A C12A 1.40(3) .
C13A O14A 1.235(17) .
C13A O15A 1.250(13) .
N1B C2B 1.304(15) .
N1B C6B 1.346(17) .
N1B Zn1 2.070(9) 1_545
C2B C3B 1.430(18) .
C3B C4B 1.31(2) .
C4B C5B 1.380(19) .
C4B C7B 1.48(2) .
C5B C6B 1.391(19) .
C7B C8B 1.42(2) .
C7B C12B 1.419(18) .
C8B C9B 1.34(2) .
C9B C10B 1.395(19) .
C10B C11B 1.392(18) .
C11B C12B 1.363(16) .
C11B C13B 1.525(15) .
C13B O15B 1.217(14) .
C13B O14B 1.254(13) .
